data_4111258
loop_
_publ_author_name
'Takeaki Iwamoto'
'Katsuhiro Sato'
'Shintaro Ishida'
'Chizuko Kabuto'
'Mitsuo Kira'

_publ_contact_author_address
;Department of Chemistry, Graduate School of Science
Tohoku University, Aoba-ku, Sendai 980-8578, JAPAN
;
_publ_contact_author_email mkira@si.chem.tohoku.ac.jp
_publ_contact_author_fax +81-22-217-6589
_publ_contact_author_name 'Mitsuo Kira'
_publ_contact_author_phone +81-22-217-6585
_publ_section_title
;
 Synthesis, Properties, and Reactions of a Series of Stable
 Dialkyl-Substituted Silicon-Chalcogen Doubly Bonded Compounds
;
_journal_name_full 'Journal of the American Chemical Society'
_journal_page_first 16914
_journal_page_last 16920
_journal_paper_doi 10.1021/ja065774f
_journal_volume 128
_journal_year 2006
_chemical_formula_moiety 'C16 H40 Se Si5 '
_chemical_formula_sum 'C16 H40 Se Si5'
_chemical_formula_weight 451.88
_chemical_melting_point 364
_space_group_IT_number 14
_symmetry_cell_setting monoclinic
_symmetry_Int_Tables_number 14
_symmetry_space_group_name_Hall '-P 2yn'
_symmetry_space_group_name_H-M 'P 1 21/n 1'
_cell_angle_alpha 90
_cell_angle_beta 108.730(3)
_cell_angle_gamma 90
_cell_formula_units_Z 4
_cell_length_a 11.416(3)
_cell_length_b 15.906(4)
_cell_length_c 14.489(4)
_cell_measurement_reflns_used 8036
_cell_measurement_temperature 150.2
_cell_measurement_theta_max 32.6
_cell_measurement_theta_min 3.0
_cell_volume 2491.6(11)
_computing_cell_refinement CRYSTALCLEAR
_computing_data_collection CRYSTALCLEAR
_computing_data_reduction 'teXsan Ver. 1.11'
_computing_publication_material 'teXsan Ver. 1.11'
_computing_structure_refinement SHELXL97
_computing_structure_solution SIR92
_diffrn_detector_area_resol_mean 14.62
_diffrn_measured_fraction_theta_full 0.994
_diffrn_measured_fraction_theta_max 0.994
_diffrn_measurement_device_type 'Rigaku/MSC Mercury CCD'
_diffrn_measurement_method \w
_diffrn_radiation_type 'Mo K\a'
_diffrn_radiation_wavelength 0.7107
_diffrn_reflns_av_R_equivalents 0.027
_diffrn_reflns_limit_h_max 14
_diffrn_reflns_limit_h_min 0
_diffrn_reflns_limit_k_max 20
_diffrn_reflns_limit_k_min 0
_diffrn_reflns_limit_l_max 17
_diffrn_reflns_limit_l_min -18
_diffrn_reflns_number 27165
_diffrn_reflns_theta_full 27.50
_diffrn_reflns_theta_max 27.50
_exptl_absorpt_coefficient_mu 1.745
_exptl_absorpt_correction_T_max 0.705
_exptl_absorpt_correction_T_min 0.570
_exptl_absorpt_correction_type multi-scan
_exptl_absorpt_process_details '(Jacobson, 1998)'
_exptl_crystal_colour Colorless
_exptl_crystal_density_diffrn 1.204
_exptl_crystal_description Prism
_exptl_crystal_size_max 0.200
_exptl_crystal_size_mid 0.200
_exptl_crystal_size_min 0.200
_refine_diff_density_max 0.37
_refine_diff_density_min -0.32
_refine_ls_extinction_coef 0.0000
_refine_ls_extinction_expression Fc^*^=kFc[1+0.001xFc^2^\l^3^/sin(2\q)]^-1/4^
_refine_ls_extinction_method SHELXL
_refine_ls_goodness_of_fit_ref 0.991
_refine_ls_hydrogen_treatment noref
_refine_ls_number_parameters 199
_refine_ls_number_reflns 4560
_refine_ls_R_factor_gt 0.0323
_refine_ls_shift/su_max 0.0020
_refine_ls_structure_factor_coef Fsqd
_refine_ls_weighting_details 'w = 1/[\s^2^(Fo^2^) + (0.0217P)^2^+0.0000P] where P=(Fo^2^+2Fc^2^)/3'
_refine_ls_weighting_scheme calc
_refine_ls_wR_factor_ref 0.0769
_reflns_number_gt 4560
_reflns_number_total 5687
_reflns_threshold_expression >2.0sigma(I)
_cod_data_source_file ja065774fsi20060809_013349.cif
_cod_data_source_block Dialkylsilaneselone
_cod_original_cell_volume 2491(1)
_cod_original_formula_sum 'C16 H40 Se Si5 '
_cod_database_code 4111258

loop_
_symmetry_equiv_pos_as_xyz
x,y,z
1/2-x,1/2+y,1/2-z
-x,-y,-z
1/2+x,1/2-y,1/2+z

loop_
_atom_site_label
_atom_site_type_symbol
_atom_site_fract_x
_atom_site_fract_y
_atom_site_fract_z
_atom_site_U_iso_or_equiv
_atom_site_adp_type
_atom_site_occupancy
_atom_site_calc_flag
Se(1) Se 0.71962(2) 0.30193(1) 0.18724(2) 0.02517(7) Uani 1.00 d
Si(1) Si 0.77708(5) 0.18570(3) 0.25483(4) 0.0156(1) Uani 1.00 d
Si(2) Si 1.05925(5) 0.19697(4) 0.32346(5) 0.0215(1) Uani 1.00 d
Si(3) Si 0.92780(6) 0.08151(4) 0.14299(5) 0.0251(1) Uani 1.00 d
Si(4) Si 0.71152(5) 0.15388(4) 0.44915(5) 0.0201(1) Uani 1.00 d
Si(5) Si 0.53135(5) 0.09950(4) 0.24281(5) 0.0239(1) Uani 1.00 d
C(1) C 0.9196(2) 0.1260(1) 0.2629(2) 0.0177(4) Uani 1.00 d
C(2) C 0.9111(2) 0.0519(1) 0.3332(2) 0.0217(5) Uani 1.00 d
C(3) C 0.7758(2) 0.0325(1) 0.3254(2) 0.0208(5) Uani 1.00 d
C(4) C 0.7007(2) 0.1162(1) 0.3209(2) 0.0162(4) Uani 1.00 d
C(5) C 1.0268(2) 0.2739(2) 0.4096(2) 0.0305(5) Uani 1.00 d
C(6) C 1.1045(2) 0.2621(2) 0.2334(2) 0.0315(6) Uani 1.00 d
C(7) C 1.1925(2) 0.1306(2) 0.3966(2) 0.0349(6) Uani 1.00 d
C(8) C 0.8926(2) 0.1608(2) 0.0430(2) 0.0354(6) Uani 1.00 d
C(9) C 1.0845(3) 0.0349(2) 0.1617(2) 0.0437(7) Uani 1.00 d
C(10) C 0.8162(3) -0.0066(2) 0.0991(2) 0.0476(8) Uani 1.00 d
C(11) C 0.8611(2) 0.1225(2) 0.5416(2) 0.0337(6) Uani 1.00 d
C(12) C 0.6933(2) 0.2700(2) 0.4541(2) 0.0308(5) Uani 1.00 d
C(13) C 0.5935(2) 0.1022(2) 0.4946(2) 0.0352(6) Uani 1.00 d
C(14) C 0.4349(2) 0.1920(2) 0.2493(2) 0.0382(6) Uani 1.00 d
C(15) C 0.5164(2) 0.0829(2) 0.1116(2) 0.0402(7) Uani 1.00 d
C(16) C 0.4692(2) 0.0008(2) 0.2797(2) 0.0394(7) Uani 1.00 d
H(1) H 0.9484 0.0021 0.3176 0.0217 Uiso 1.00 calc
H(2) H 0.9556 0.0670 0.3992 0.0217 Uiso 1.00 calc
H(3) H 0.7377 0.0008 0.2670 0.0207 Uiso 1.00 calc
H(4) H 0.7728 -0.0002 0.3796 0.0207 Uiso 1.00 calc
H(5) H 1.0985 0.3064 0.4407 0.0305 Uiso 1.00 calc
H(6) H 0.9612 0.3107 0.3751 0.0305 Uiso 1.00 calc
H(7) H 1.0024 0.2448 0.4582 0.0305 Uiso 1.00 calc
H(8) H 1.1762 0.2946 0.2659 0.0315 Uiso 1.00 calc
H(9) H 1.1230 0.2266 0.1867 0.0315 Uiso 1.00 calc
H(10) H 1.0389 0.2989 0.2003 0.0315 Uiso 1.00 calc
H(11) H 1.1711 0.1017 0.4470 0.0349 Uiso 1.00 calc
H(12) H 1.2122 0.0895 0.3557 0.0349 Uiso 1.00 calc
H(13) H 1.2632 0.1644 0.4256 0.0349 Uiso 1.00 calc
H(14) H 0.9472 0.2077 0.0618 0.0354 Uiso 1.00 calc
H(15) H 0.9017 0.1365 -0.0146 0.0354 Uiso 1.00 calc
H(16) H 0.8094 0.1805 0.0283 0.0354 Uiso 1.00 calc
H(17) H 1.1005 -0.0090 0.2093 0.0437 Uiso 1.00 calc
H(18) H 1.0898 0.0126 0.1025 0.0437 Uiso 1.00 calc
H(19) H 1.1470 0.0772 0.1849 0.0437 Uiso 1.00 calc
H(20) H 0.7335 0.0126 0.0881 0.0476 Uiso 1.00 calc
H(21) H 0.8220 -0.0287 0.0394 0.0476 Uiso 1.00 calc
H(22) H 0.8333 -0.0508 0.1462 0.0476 Uiso 1.00 calc
H(23) H 0.8689 0.0622 0.5440 0.0337 Uiso 1.00 calc
H(24) H 0.9292 0.1454 0.5261 0.0337 Uiso 1.00 calc
H(25) H 0.8643 0.1415 0.6051 0.0337 Uiso 1.00 calc
H(26) H 0.7055 0.2871 0.5201 0.0308 Uiso 1.00 calc
H(27) H 0.7532 0.2977 0.4318 0.0308 Uiso 1.00 calc
H(28) H 0.6129 0.2864 0.4149 0.0308 Uiso 1.00 calc
H(29) H 0.6019 0.1219 0.5588 0.0352 Uiso 1.00 calc
H(30) H 0.5126 0.1147 0.4527 0.0352 Uiso 1.00 calc
H(31) H 0.6053 0.0427 0.4972 0.0352 Uiso 1.00 calc
H(32) H 0.4392 0.2029 0.3151 0.0382 Uiso 1.00 calc
H(33) H 0.4626 0.2409 0.2240 0.0382 Uiso 1.00 calc
H(34) H 0.3501 0.1821 0.2118 0.0382 Uiso 1.00 calc
H(35) H 0.4315 0.0736 0.0743 0.0402 Uiso 1.00 calc
H(36) H 0.5451 0.1311 0.0864 0.0402 Uiso 1.00 calc
H(37) H 0.5634 0.0352 0.1049 0.0402 Uiso 1.00 calc
H(38) H 0.3859 -0.0073 0.2416 0.0394 Uiso 1.00 calc
H(39) H 0.5173 -0.0464 0.2714 0.0394 Uiso 1.00 calc
H(40) H 0.4753 0.0038 0.3471 0.0394 Uiso 1.00 calc

loop_
_atom_site_aniso_label
_atom_site_aniso_U_11
_atom_site_aniso_U_22
_atom_site_aniso_U_33
_atom_site_aniso_U_12
_atom_site_aniso_U_13
_atom_site_aniso_U_23
Se(1) 0.0297(1) 0.0171(1) 0.0286(1) 0.00422(9) 0.0092(1) 0.0092(1)
Si(1) 0.0176(3) 0.0135(3) 0.0159(3) 0.0005(2) 0.0057(2) 0.0017(2)
Si(2) 0.0178(3) 0.0231(3) 0.0232(3) -0.0003(2) 0.0059(2) -0.0015(3)
Si(3) 0.0294(3) 0.0248(3) 0.0242(4) 0.0011(3) 0.0127(3) -0.0061(3)
Si(4) 0.0255(3) 0.0185(3) 0.0177(3) -0.0004(2) 0.0088(2) 0.0016(2)
Si(5) 0.0197(3) 0.0265(3) 0.0228(3) -0.0047(3) 0.0028(3) 0.0055(3)
C(1) 0.0182(10) 0.0161(10) 0.019(1) 0.0020(8) 0.0066(8) 0.0009(8)
C(2) 0.025(1) 0.016(1) 0.025(1) 0.0068(9) 0.0082(9) 0.0040(9)
C(3) 0.026(1) 0.0139(10) 0.022(1) 0.0009(8) 0.0071(9) 0.0031(9)
C(4) 0.0169(10) 0.0144(10) 0.017(1) -0.0004(8) 0.0045(8) 0.0016(8)
C(5) 0.025(1) 0.034(1) 0.030(1) -0.006(1) 0.006(1) -0.012(1)
C(6) 0.028(1) 0.031(1) 0.039(2) -0.004(1) 0.015(1) -0.001(1)
C(7) 0.024(1) 0.039(1) 0.037(2) 0.003(1) 0.002(1) -0.001(1)
C(8) 0.040(1) 0.045(2) 0.023(1) 0.001(1) 0.012(1) -0.001(1)
C(9) 0.050(2) 0.046(2) 0.042(2) 0.016(1) 0.023(1) -0.008(1)
C(10) 0.065(2) 0.042(2) 0.045(2) -0.018(1) 0.031(2) -0.026(1)
C(11) 0.039(1) 0.036(1) 0.021(1) -0.001(1) 0.003(1) 0.001(1)
C(12) 0.042(1) 0.027(1) 0.028(1) 0.001(1) 0.016(1) -0.003(1)
C(13) 0.044(1) 0.038(1) 0.029(1) -0.008(1) 0.021(1) 0.001(1)
C(14) 0.022(1) 0.043(2) 0.048(2) 0.005(1) 0.008(1) 0.013(1)
C(15) 0.040(1) 0.049(2) 0.024(1) -0.012(1) -0.002(1) 0.002(1)
C(16) 0.036(1) 0.038(2) 0.041(2) -0.015(1) 0.007(1) 0.006(1)

loop_
_atom_type_symbol
_atom_type_description
_atom_type_scat_dispersion_real
_atom_type_scat_dispersion_imag
_atom_type_scat_source
C C 0.003 0.002
;International Tables for Crystallography
(1992, Vol. C, Tables 4.2.6.8 and 6.1.1.4)
;
H H 0.000 0.000
;International Tables for Crystallography
(1992, Vol. C, Table 6.1.1.4)
;
Si Si 0.082 0.070
;International Tables for Crystallography
(1992, Vol. C, Tables 4.2.6.8 and 6.1.1.4)
;
Se Se -0.093 2.226
;International Tables for Crystallography
(1992, Vol. C, Tables 4.2.6.8 and 6.1.1.4)
;

loop_
_geom_angle_atom_site_label_1
_geom_angle_atom_site_label_2
_geom_angle_atom_site_label_3
_geom_angle
_geom_angle_publ_flag
Se(1) Si(1) C(1) 128.14(8) yes
Se(1) Si(1) C(4) 129.68(7) yes
C(1) Si(1) C(4) 102.18(10) yes
C(1) Si(2) C(5) 112.1(1) yes
C(1) Si(2) C(6) 112.5(1) yes
C(1) Si(2) C(7) 109.3(1) yes
C(5) Si(2) C(6) 105.2(1) yes
C(5) Si(2) C(7) 106.9(1) yes
C(6) Si(2) C(7) 110.6(1) yes
C(1) Si(3) C(8) 113.3(1) yes
C(1) Si(3) C(9) 109.8(1) yes
C(1) Si(3) C(10) 111.2(1) yes
C(8) Si(3) C(9) 109.7(1) yes
C(8) Si(3) C(10) 106.9(1) yes
C(9) Si(3) C(10) 105.5(1) yes
C(4) Si(4) C(11) 111.8(1) yes
C(4) Si(4) C(12) 111.9(1) yes
C(4) Si(4) C(13) 112.0(1) yes
C(11) Si(4) C(12) 109.0(1) yes
C(11) Si(4) C(13) 103.1(1) yes
C(12) Si(4) C(13) 108.7(1) yes
C(4) Si(5) C(14) 111.20(10) yes
C(4) Si(5) C(15) 111.4(1) yes
C(4) Si(5) C(16) 110.52(10) yes
C(14) Si(5) C(15) 107.5(1) yes
C(14) Si(5) C(16) 111.4(1) yes
C(15) Si(5) C(16) 104.6(1) yes
Si(1) C(1) Si(2) 108.1(1) yes
Si(1) C(1) Si(3) 115.54(10) yes
Si(1) C(1) C(2) 100.8(2) yes
Si(2) C(1) Si(3) 111.0(1) yes
Si(2) C(1) C(2) 111.0(1) yes
Si(3) C(1) C(2) 110.0(1) yes
C(1) C(2) C(3) 111.7(2) yes
C(1) C(2) H(1) 109.8 no
C(1) C(2) H(2) 109.5 no
C(3) C(2) H(1) 109.1 no
C(3) C(2) H(2) 108.7 no
H(1) C(2) H(2) 107.9 no
C(2) C(3) C(4) 110.7(2) yes
C(2) C(3) H(3) 109.2 no
C(2) C(3) H(4) 110.4 no
C(4) C(3) H(3) 108.7 no
C(4) C(3) H(4) 109.4 no
H(3) C(3) H(4) 108.4 no
Si(1) C(4) Si(4) 114.80(10) yes
Si(1) C(4) Si(5) 109.30(10) yes
Si(1) C(4) C(3) 100.7(2) yes
Si(4) C(4) Si(5) 110.7(1) yes
Si(4) C(4) C(3) 111.0(1) yes
Si(5) C(4) C(3) 109.8(1) yes
Si(2) C(5) H(5) 110.4 no
Si(2) C(5) H(6) 110.0 no
Si(2) C(5) H(7) 110.0 no
H(5) C(5) H(6) 109.0 no
H(5) C(5) H(7) 108.9 no
H(6) C(5) H(7) 108.5 no
Si(2) C(6) H(8) 110.0 no
Si(2) C(6) H(9) 110.0 no
Si(2) C(6) H(10) 110.2 no
H(8) C(6) H(9) 108.6 no
H(8) C(6) H(10) 109.1 no
H(9) C(6) H(10) 108.9 no
Si(2) C(7) H(11) 110.0 no
Si(2) C(7) H(12) 110.1 no
Si(2) C(7) H(13) 110.6 no
H(11) C(7) H(12) 108.2 no
H(11) C(7) H(13) 108.9 no
H(12) C(7) H(13) 109.1 no
Si(3) C(8) H(14) 110.4 no
Si(3) C(8) H(15) 110.4 no
Si(3) C(8) H(16) 110.3 no
H(14) C(8) H(15) 108.7 no
H(14) C(8) H(16) 108.5 no
H(15) C(8) H(16) 108.4 no
Si(3) C(9) H(17) 110.2 no
Si(3) C(9) H(18) 110.6 no
Si(3) C(9) H(19) 109.9 no
H(17) C(9) H(18) 109.1 no
H(17) C(9) H(19) 108.1 no
H(18) C(9) H(19) 108.9 no
Si(3) C(10) H(20) 110.3 no
Si(3) C(10) H(21) 110.3 no
Si(3) C(10) H(22) 110.4 no
H(20) C(10) H(21) 108.6 no
H(20) C(10) H(22) 108.6 no
H(21) C(10) H(22) 108.7 no
Si(4) C(11) H(23) 110.1 no
Si(4) C(11) H(24) 110.9 no
Si(4) C(11) H(25) 110.4 no
H(23) C(11) H(24) 108.5 no
H(23) C(11) H(25) 107.8 no
H(24) C(11) H(25) 109.0 no
Si(4) C(12) H(26) 109.7 no
Si(4) C(12) H(27) 110.1 no
Si(4) C(12) H(28) 110.3 no
H(26) C(12) H(27) 108.4 no
H(26) C(12) H(28) 108.8 no
H(27) C(12) H(28) 109.5 no
Si(4) C(13) H(29) 109.8 no
Si(4) C(13) H(30) 110.3 no
Si(4) C(13) H(31) 110.0 no
H(29) C(13) H(30) 108.9 no
H(29) C(13) H(31) 108.5 no
H(30) C(13) H(31) 109.2 no
Si(5) C(14) H(32) 110.7 no
Si(5) C(14) H(33) 110.5 no
Si(5) C(14) H(34) 110.4 no
H(32) C(14) H(33) 108.6 no
H(32) C(14) H(34) 108.3 no
H(33) C(14) H(34) 108.3 no
Si(5) C(15) H(35) 109.9 no
Si(5) C(15) H(36) 110.2 no
Si(5) C(15) H(37) 110.3 no
H(35) C(15) H(36) 108.6 no
H(35) C(15) H(37) 108.7 no
H(36) C(15) H(37) 109.1 no
Si(5) C(16) H(38) 110.5 no
Si(5) C(16) H(39) 109.6 no
Si(5) C(16) H(40) 109.8 no
H(38) C(16) H(39) 109.3 no
H(38) C(16) H(40) 109.5 no
H(39) C(16) H(40) 108.1 no

loop_
_geom_bond_atom_site_label_1
_geom_bond_atom_site_label_2
_geom_bond_distance
_geom_bond_publ_flag
Se(1) Si(1) 2.0963(5) yes
Si(1) C(1) 1.855(2) yes
Si(1) C(4) 1.853(2) yes
Si(2) C(1) 1.920(2) yes
Si(2) C(5) 1.868(3) yes
Si(2) C(6) 1.864(3) yes
Si(2) C(7) 1.875(2) yes
Si(3) C(1) 1.906(3) yes
Si(3) C(8) 1.864(3) yes
Si(3) C(9) 1.875(3) yes
Si(3) C(10) 1.864(3) yes
Si(4) C(4) 1.919(2) yes
Si(4) C(11) 1.869(2) yes
Si(4) C(12) 1.863(3) yes
Si(4) C(13) 1.869(3) yes
Si(5) C(4) 1.919(2) yes
Si(5) C(14) 1.858(3) yes
Si(5) C(15) 1.872(3) yes
Si(5) C(16) 1.871(3) yes
C(1) C(2) 1.580(3) yes
C(2) C(3) 1.543(3) yes
C(2) H(1) 0.960 no
C(2) H(2) 0.959 no
C(3) C(4) 1.574(3) yes
C(3) H(3) 0.961 no
C(3) H(4) 0.952 no
C(5) H(5) 0.950 no
C(5) H(6) 0.956 no
C(5) H(7) 0.956 no
C(6) H(8) 0.954 no
C(6) H(9) 0.956 no
C(6) H(10) 0.951 no
C(7) H(11) 0.959 no
C(7) H(12) 0.956 no
C(7) H(13) 0.948 no
C(8) H(14) 0.954 no
C(8) H(15) 0.955 no
C(8) H(16) 0.957 no
C(9) H(17) 0.956 no
C(9) H(18) 0.947 no
C(9) H(19) 0.960 no
C(10) H(20) 0.956 no
C(10) H(21) 0.955 no
C(10) H(22) 0.955 no
C(11) H(23) 0.963 no
C(11) H(24) 0.949 no
C(11) H(25) 0.957 no
C(12) H(26) 0.960 no
C(12) H(27) 0.953 no
C(12) H(28) 0.947 no
C(13) H(29) 0.957 no
C(13) H(30) 0.949 no
C(13) H(31) 0.954 no
C(14) H(32) 0.955 no
C(14) H(33) 0.956 no
C(14) H(34) 0.958 no
C(15) H(35) 0.958 no
C(15) H(36) 0.952 no
C(15) H(37) 0.952 no
C(16) H(38) 0.943 no
C(16) H(39) 0.959 no
C(16) H(40) 0.957 no
